data_4100232
_journal_name_full 'Journal of the American Chemical Society'
_journal_year 2005
_chemical_formula_sum 'C23 H35 N O4'
_chemical_formula_weight 389.52
_space_group_IT_number 4
_symmetry_cell_setting monoclinic
_symmetry_space_group_name_Hall 'P 2yb'
_symmetry_space_group_name_H-M 'P 1 21 1'
_cell_angle_alpha 90.00
_cell_angle_beta 106.658(2)
_cell_angle_gamma 90.00
_cell_formula_units_Z 2
_cell_length_a 13.0074(15)
_cell_length_b 5.5271(6)
_cell_length_c 17.063(2)
_cell_measurement_temperature 295(2)
_cell_volume 1175.2(2)
_diffrn_ambient_temperature 295(2)
_exptl_crystal_density_diffrn 1.101
_cod_depositor_comments
;
The following automatic conversions were performed:
'_symmetry_cell_setting' value 'Monoclinic' changed to 'monoclinic'
according to '/home/saulius/struct/CIF-dictionaries/cif_core.dic'
dictionary named 'cif_core.dic' version 2.4.1 from 2010-06-29.

Automatic conversion script
Id: cif_fix_enum 1527 2010-12-29 10:47:43Z saulius 
;
_cod_original_sg_symbol_H-M 'P 21'
_cod_database_code 4100232

loop_
_symmetry_equiv_pos_as_xyz
'x, y, z'
'-x, y+1/2, -z'

loop_
_atom_site_label
_atom_site_type_symbol
_atom_site_fract_x
_atom_site_fract_y
_atom_site_fract_z
_atom_site_U_iso_or_equiv
_atom_site_adp_type
_atom_site_occupancy
_atom_site_symmetry_multiplicity
_atom_site_calc_flag
_atom_site_refinement_flags
_atom_site_disorder_assembly
_atom_site_disorder_group
O1 O 1.0197(3) 0.8830(6) 0.2098(2) 0.0709(10) Uani 1 1 d . . .
O2 O 0.9312(3) 1.1628(7) 0.2624(2) 0.0825(11) Uani 1 1 d . . .
O3 O 0.4502(8) 0.768(3) 0.2921(6) 0.304(9) Uani 1 1 d . . .
O4 O 0.4167(10) 0.9384(17) 0.3809(5) 0.253(5) Uani 1 1 d . . .
N N 0.9183(3) 0.7665(8) 0.2845(2) 0.0649(11) Uani 1 1 d . . .
H0A H 0.9433 0.6263 0.2780 0.078 Uiso 1 1 calc R . .
C1 C 0.3614(4) 1.3667(9) 0.0798(3) 0.0694(14) Uani 1 1 d . . .
H1A H 0.3824 1.4809 0.1213 0.083 Uiso 1 1 calc R . .
C2 C 0.2660(5) 1.3942(10) 0.0219(4) 0.0792(16) Uani 1 1 d . . .
H2A H 0.2223 1.5253 0.0245 0.095 Uiso 1 1 calc R . .
C3 C 0.2335(4) 1.2295(10) -0.0405(3) 0.0747(15) Uani 1 1 d . . .
H3A H 0.1686 1.2492 -0.0808 0.090 Uiso 1 1 calc R . .
C4 C 0.2986(5) 1.0347(11) -0.0423(3) 0.0770(15) Uani 1 1 d . . .
H4A H 0.2777 0.9220 -0.0843 0.092 Uiso 1 1 calc R . .
C5 C 0.3931(4) 1.0058(9) 0.0167(3) 0.0645(14) Uani 1 1 d . . .
H5A H 0.4350 0.8704 0.0154 0.077 Uiso 1 1 calc R . .
C6 C 0.4281(4) 1.1742(9) 0.0786(3) 0.0592(12) Uani 1 1 d . . .
C7 C 0.5362(4) 1.1477(10) 0.1415(3) 0.0716(14) Uani 1 1 d . . .
H7A H 0.5535 1.2997 0.1707 0.086 Uiso 1 1 calc R . .
H7B H 0.5897 1.1205 0.1129 0.086 Uiso 1 1 calc R . .
C8 C 0.5459(3) 0.9458(9) 0.2042(3) 0.0598(13) Uani 1 1 d . . .
H8A H 0.5327 0.7898 0.1758 0.072 Uiso 1 1 calc R . .
C9 C 0.6565(4) 0.9459(10) 0.2627(3) 0.0637(13) Uani 1 1 d . . .
H9A H 0.6770 1.0829 0.2950 0.076 Uiso 1 1 calc R . .
C10 C 0.7266(4) 0.7721(10) 0.2724(3) 0.0578(12) Uani 1 1 d . . .
H10A H 0.7065 0.6320 0.2417 0.069 Uiso 1 1 calc R . .
C11 C 0.8391(3) 0.7835(10) 0.3308(3) 0.0586(12) Uani 1 1 d . . .
H11A H 0.8481 0.9403 0.3587 0.070 Uiso 1 1 calc R . .
C12 C 0.8596(4) 0.5862(11) 0.3950(3) 0.0759(15) Uani 1 1 d . . .
H12A H 0.8454 0.4311 0.3674 0.091 Uiso 1 1 calc R . .
H12B H 0.9351 0.5894 0.4254 0.091 Uiso 1 1 calc R . .
C13 C 0.7948(6) 0.6025(14) 0.4544(4) 0.104(2) Uani 1 1 d . . .
H13A H 0.7188 0.5853 0.4240 0.125 Uiso 1 1 calc R . .
C14 C 0.825(2) 0.400(4) 0.5141(12) 0.402(17) Uani 1 1 d . . .
H14A H 0.7857 0.4152 0.5539 0.603 Uiso 1 1 calc R . .
H14B H 0.9003 0.4068 0.5412 0.603 Uiso 1 1 calc R . .
H14C H 0.8074 0.2490 0.4859 0.603 Uiso 1 1 calc R . .
C15 C 0.805(2) 0.782(3) 0.5016(12) 0.390(15) Uani 1 1 d . . .
H15A H 0.8052 0.9280 0.4715 0.585 Uiso 1 1 calc R . .
H15B H 0.8705 0.7681 0.5448 0.585 Uiso 1 1 calc R . .
H15C H 0.7453 0.7854 0.5246 0.585 Uiso 1 1 calc R . .
C16 C 0.9529(4) 0.9559(10) 0.2526(3) 0.0593(12) Uani 1 1 d . . .
C17 C 1.0808(3) 1.0582(10) 0.1761(3) 0.0608(13) Uani 1 1 d . . .
C18 C 1.0051(5) 1.2136(12) 0.1132(4) 0.0909(18) Uani 1 1 d . . .
H18A H 0.9673 1.3201 0.1398 0.136 Uiso 1 1 calc R . .
H18B H 0.9546 1.1127 0.0750 0.136 Uiso 1 1 calc R . .
H18C H 1.0450 1.3075 0.0846 0.136 Uiso 1 1 calc R . .
C19 C 1.1551(4) 1.1993(13) 0.2437(3) 0.0902(18) Uani 1 1 d . . .
H19A H 1.1141 1.3002 0.2693 0.135 Uiso 1 1 calc R . .
H19B H 1.2008 1.2986 0.2218 0.135 Uiso 1 1 calc R . .
H19C H 1.1982 1.0898 0.2834 0.135 Uiso 1 1 calc R . .
C20 C 1.1409(5) 0.8907(12) 0.1334(4) 0.096(2) Uani 1 1 d . . .
H20A H 1.1903 0.7926 0.1735 0.143 Uiso 1 1 calc R . .
H20B H 1.1798 0.9856 0.1043 0.143 Uiso 1 1 calc R . .
H20C H 1.0906 0.7884 0.0957 0.143 Uiso 1 1 calc R . .
C21 C 0.4619(5) 0.9859(13) 0.2492(4) 0.093(2) Uani 1 1 d . . .
H21A H 0.4837 1.1183 0.2877 0.111 Uiso 1 1 calc R . .
H21B H 0.3937 1.0281 0.2105 0.111 Uiso 1 1 calc R . .
C22 C 0.4468(8) 0.7393(13) 0.3332(12) 0.231(9) Uani 1 1 d . . .
C23 C 0.4325(9) 0.5442(16) 0.4029(5) 0.155(4) Uani 1 1 d . . .
H23A H 0.4475 0.3838 0.3876 0.232 Uiso 1 1 calc R . .
H23B H 0.3602 0.5512 0.4064 0.232 Uiso 1 1 calc R . .
H23C H 0.4814 0.5845 0.4550 0.232 Uiso 1 1 calc R . .

loop_
_atom_site_aniso_label
_atom_site_aniso_U_11
_atom_site_aniso_U_22
_atom_site_aniso_U_33
_atom_site_aniso_U_23
_atom_site_aniso_U_13
_atom_site_aniso_U_12
O1 0.076(2) 0.072(2) 0.078(2) -0.0072(18) 0.045(2) -0.0061(18)
O2 0.093(3) 0.072(3) 0.097(3) -0.005(2) 0.051(2) 0.001(2)
O3 0.290(11) 0.482(19) 0.223(8) 0.264(11) 0.206(9) 0.226(12)
O4 0.424(15) 0.218(9) 0.152(7) 0.081(6) 0.139(8) -0.003(9)
N 0.059(2) 0.076(3) 0.068(3) 0.011(2) 0.033(2) 0.004(2)
C1 0.070(3) 0.055(3) 0.085(4) 0.000(3) 0.023(3) 0.004(3)
C2 0.078(4) 0.068(4) 0.093(4) 0.008(3) 0.026(4) 0.014(3)
C3 0.064(3) 0.084(4) 0.069(4) 0.015(3) 0.007(3) 0.012(3)
C4 0.084(4) 0.089(4) 0.055(3) -0.003(3) 0.016(3) 0.002(4)
C5 0.064(3) 0.074(3) 0.061(3) 0.000(3) 0.027(3) 0.019(3)
C6 0.054(3) 0.063(3) 0.065(3) 0.017(3) 0.024(3) -0.007(3)
C7 0.055(3) 0.084(4) 0.074(3) 0.006(3) 0.016(3) -0.014(3)
C8 0.049(3) 0.068(3) 0.061(3) 0.007(3) 0.014(2) 0.001(2)
C9 0.063(3) 0.074(3) 0.057(3) -0.002(3) 0.021(3) -0.005(3)
C10 0.060(3) 0.071(3) 0.049(3) -0.005(2) 0.026(2) -0.010(3)
C11 0.046(3) 0.073(3) 0.059(3) 0.001(3) 0.019(2) 0.003(2)
C12 0.073(3) 0.100(4) 0.063(3) 0.016(3) 0.032(3) 0.011(3)
C13 0.135(5) 0.125(6) 0.067(4) 0.012(4) 0.054(4) 0.030(5)
C14 0.72(4) 0.34(2) 0.32(2) 0.188(19) 0.42(3) 0.24(3)
C15 0.79(4) 0.200(14) 0.38(2) -0.036(16) 0.48(3) 0.01(2)
C16 0.060(3) 0.066(3) 0.057(3) 0.002(3) 0.024(3) -0.005(3)
C17 0.051(3) 0.067(3) 0.066(3) -0.001(3) 0.018(3) -0.012(3)
C18 0.080(4) 0.104(5) 0.085(4) 0.015(4) 0.017(3) -0.015(4)
C19 0.072(3) 0.116(5) 0.082(4) -0.008(4) 0.020(3) -0.019(4)
C20 0.088(4) 0.105(5) 0.118(5) -0.004(4) 0.068(4) -0.016(4)
C21 0.083(4) 0.124(5) 0.080(4) 0.036(4) 0.039(3) 0.017(4)
C22 0.134(8) 0.030(3) 0.40(2) 0.012(7) -0.127(11) -0.004(4)
C23 0.265(11) 0.115(6) 0.131(7) 0.023(5) 0.132(8) 0.002(7)

loop_
_geom_bond_atom_site_label_1
_geom_bond_atom_site_label_2
_geom_bond_distance
_geom_bond_site_symmetry_2
_geom_bond_publ_flag
O1 C16 1.348(6) . ?
O1 C17 1.471(6) . ?
O2 C16 1.201(6) . ?
O3 C22 0.73(2) . ?
O3 C21 1.438(12) . ?
O4 C22 1.487(17) . ?
N C16 1.317(6) . ?
N C11 1.469(5) . ?
N H0A 0.8600 . ?
C1 C2 1.355(7) . ?
C1 C6 1.377(7) . ?
C1 H1A 0.9300 . ?
C2 C3 1.371(8) . ?
C2 H2A 0.9300 . ?
C3 C4 1.376(7) . ?
C3 H3A 0.9300 . ?
C4 C5 1.356(7) . ?
C4 H4A 0.9300 . ?
C5 C6 1.384(7) . ?
C5 H5A 0.9300 . ?
C6 C7 1.512(7) . ?
C7 C8 1.526(7) . ?
C7 H7A 0.9700 . ?
C7 H7B 0.9700 . ?
C8 C9 1.497(6) . ?
C8 C21 1.521(7) . ?
C8 H8A 0.9800 . ?
C9 C10 1.302(7) . ?
C9 H9A 0.9300 . ?
C10 C11 1.517(6) . ?
C10 H10A 0.9300 . ?
C11 C12 1.514(7) . ?
C11 H11A 0.9800 . ?
C12 C13 1.495(8) . ?
C12 H12A 0.9700 . ?
C12 H12B 0.9700 . ?
C13 C15 1.260(16) . ?
C13 C14 1.486(16) . ?
C13 H13A 0.9800 . ?
C14 H14A 0.9600 . ?
C14 H14B 0.9600 . ?
C14 H14C 0.9600 . ?
C15 H15A 0.9600 . ?
C15 H15B 0.9600 . ?
C15 H15C 0.9600 . ?
C17 C19 1.495(7) . ?
C17 C18 1.500(7) . ?
C17 C20 1.525(7) . ?
C18 H18A 0.9600 . ?
C18 H18B 0.9600 . ?
C18 H18C 0.9600 . ?
C19 H19A 0.9600 . ?
C19 H19B 0.9600 . ?
C19 H19C 0.9600 . ?
C20 H20A 0.9600 . ?
C20 H20B 0.9600 . ?
C20 H20C 0.9600 . ?
C21 C22 2.027(17) . ?
C21 H21A 0.9700 . ?
C21 H21B 0.9700 . ?
C22 C23 1.655(18) . ?
C23 H23A 0.9600 . ?
C23 H23B 0.9600 . ?
C23 H23C 0.9600 . ?

loop_
_cod_related_entry_id
_cod_related_entry_database
_cod_related_entry_code
1 ChemSpider 30659891
